data_7107662
loop_
_publ_author_name
'Fei Wang'
'Yan-Xi Tan'
'Hui Yang'
'Yao Kang'
'Jian Zhang'

_publ_section_title
;
 Open diamondoid amino-functionalized MOFs for CO2 capture
;
_journal_name_full Chem.Commun.
_journal_page_first 4842
_journal_paper_doi 10.1039/c2cc31211e
_journal_volume 48
_journal_year 2012
_chemical_formula_moiety 'C16 H19 N5 O5 Zn'
_chemical_formula_sum 'C16 H19 N5 O5 Zn'
_chemical_formula_weight 426.74
_chemical_name_systematic
;
?
;
_space_group_IT_number 18
_symmetry_cell_setting orthorhombic
_symmetry_space_group_name_Hall 'P 2 2ab'
_symmetry_space_group_name_H-M 'P 21 21 2'
_atom_sites_solution_hydrogens geom
_atom_sites_solution_primary direct
_atom_sites_solution_secondary difmap
_audit_creation_method SHELXL-97
_cell_angle_alpha 90.00
_cell_angle_beta 90.00
_cell_angle_gamma 90.00
_cell_formula_units_Z 4
_cell_length_a 14.3885(5)
_cell_length_b 15.4745(6)
_cell_length_c 8.4241(3)
_cell_measurement_reflns_used 2365
_cell_measurement_temperature 293(2)
_cell_measurement_theta_max 28.9375
_cell_measurement_theta_min 2.4128
_cell_volume 1875.67(12)
_computing_cell_refinement
;
CrysAlisPro, Oxford Diffraction Ltd.,
Version 1.171.34.44 (release 25-10-2010 CrysAlis171 .NET)
(compiled Oct 25 2010,18:11:34)
;
_computing_data_collection
;
CrysAlisPro, Oxford Diffraction Ltd.,
Version 1.171.34.44 (release 25-10-2010 CrysAlis171 .NET)
(compiled Oct 25 2010,18:11:34)
;
_computing_data_reduction
;
CrysAlisPro, Oxford Diffraction Ltd.,
Version 1.171.34.44 (release 25-10-2010 CrysAlis171 .NET)
(compiled Oct 25 2010,18:11:34)
;
_computing_structure_refinement 'SHELXL-97 (Sheldrick, 1997)'
_computing_structure_solution 'SHELXS-97 (Sheldrick, 1990)'
_diffrn_ambient_temperature 293(2)
_diffrn_detector_area_resol_mean 16.2083
_diffrn_measured_fraction_theta_full 0.999
_diffrn_measured_fraction_theta_max 0.999
_diffrn_measurement_device_type 'Xcalibur, Eos'
_diffrn_measurement_method '\w scans'
_diffrn_radiation_monochromator graphite
_diffrn_radiation_source 'Enhance (Mo) X-ray Source'
_diffrn_radiation_type MoK\a
_diffrn_radiation_wavelength 0.71073
_diffrn_reflns_av_R_equivalents 0.0310
_diffrn_reflns_av_sigmaI/netI 0.0535
_diffrn_reflns_limit_h_max 17
_diffrn_reflns_limit_h_min -10
_diffrn_reflns_limit_k_max 8
_diffrn_reflns_limit_k_min -18
_diffrn_reflns_limit_l_max 10
_diffrn_reflns_limit_l_min -6
_diffrn_reflns_number 4791
_diffrn_reflns_theta_full 25.00
_diffrn_reflns_theta_max 25.00
_diffrn_reflns_theta_min 2.42
_exptl_absorpt_coefficient_mu 1.347
_exptl_absorpt_correction_T_max 0.8260
_exptl_absorpt_correction_T_min 0.6920
_exptl_absorpt_correction_type multi-scan
_exptl_absorpt_process_details
;
CrysAlisPro, Oxford Diffraction Ltd.,
Version 1.171.34.44 (release 25-10-2010 CrysAlis171 .NET)
(compiled Oct 25 2010,18:11:34)
Empirical absorption correction using spherical harmonics,
implemented in SCALE3 ABSPACK scaling algorithm.
;
_exptl_crystal_colour colourless
_exptl_crystal_density_diffrn 1.511
_exptl_crystal_density_method 'not measured'
_exptl_crystal_description prism
_exptl_crystal_F_000 688
_exptl_crystal_size_max 0.30
_exptl_crystal_size_mid 0.20
_exptl_crystal_size_min 0.15
_refine_diff_density_max 0.344
_refine_diff_density_min -0.349
_refine_diff_density_rms 0.085
_refine_ls_abs_structure_details 'Flack H D (1983), Acta Cryst. A39, 876-881'
_refine_ls_abs_structure_Flack 0.06(2)
_refine_ls_extinction_method none
_refine_ls_goodness_of_fit_ref 1.023
_refine_ls_hydrogen_treatment constr
_refine_ls_matrix_type full
_refine_ls_number_parameters 190
_refine_ls_number_reflns 3146
_refine_ls_number_restraints 0
_refine_ls_restrained_S_all 1.023
_refine_ls_R_factor_all 0.0485
_refine_ls_R_factor_gt 0.0409
_refine_ls_shift/su_max 0.002
_refine_ls_shift/su_mean 0.000
_refine_ls_structure_factor_coef Fsqd
_refine_ls_weighting_details 'calc w=1/[\s^2^(Fo^2^)+(0.0641P)^2^+0.0000P] where P=(Fo^2^+2Fc^2^)/3'
_refine_ls_weighting_scheme calc
_refine_ls_wR_factor_gt 0.1118
_refine_ls_wR_factor_ref 0.1162
_reflns_number_gt 2649
_reflns_number_total 3146
_reflns_threshold_expression >2sigma(I)
_cod_data_source_file c2cc31211e.txt
_cod_data_source_block 1
_cod_original_sg_symbol_H-M P2(1)2(1)2
_cod_database_code 7107662

loop_
_symmetry_equiv_pos_as_xyz
'x, y, z'
'-x, -y, z'
'-x+1/2, y+1/2, -z'
'x+1/2, -y+1/2, -z'

loop_
_atom_site_label
_atom_site_type_symbol
_atom_site_fract_x
_atom_site_fract_y
_atom_site_fract_z
_atom_site_U_iso_or_equiv
_atom_site_adp_type
_atom_site_occupancy
_atom_site_symmetry_multiplicity
_atom_site_calc_flag
_atom_site_refinement_flags
Zn1 Zn 0.24968(4) 1.18986(3) 0.21275(5) 0.02739(17) Uani 1 1 d .
O1 O 0.0471(3) 1.2435(4) 0.1448(4) 0.081(2) Uani 1 1 d .
O2 O 0.1428(2) 1.2134(3) 0.3435(4) 0.0502(12) Uani 1 1 d .
O3 O 0.2226(2) 0.7659(2) -0.0385(4) 0.0440(9) Uani 1 1 d .
O4 O 0.3279(3) 0.7475(2) 0.1527(4) 0.0463(9) Uani 1 1 d .
C1 C -0.0575(3) 1.2690(4) 0.6803(6) 0.0362(13) Uani 1 1 d .
C2 C 0.0126(3) 1.2542(3) 0.5657(5) 0.0291(13) Uani 1 1 d .
H2A H 0.0734 1.2448 0.5986 0.035 Uiso 1 1 calc R
C3 C -0.0078(3) 1.2535(4) 0.4081(5) 0.0386(15) Uani 1 1 d .
C4 C -0.1002(3) 1.2666(4) 0.3614(6) 0.0451(14) Uani 1 1 d .
H4A H -0.1163 1.2659 0.2545 0.054 Uiso 1 1 calc R
C5 C -0.1669(3) 1.2805(4) 0.4761(5) 0.0447(14) Uani 1 1 d .
H5A H -0.2284 1.2880 0.4449 0.054 Uiso 1 1 calc R
C6 C 0.0662(3) 1.2351(4) 0.2897(6) 0.0381(14) Uani 1 1 d .
C7 C 0.1959(4) 1.0241(3) 0.0551(5) 0.0380(12) Uani 1 1 d .
C8 C 0.2019(3) 0.9360(3) 0.0299(5) 0.0357(11) Uani 1 1 d .
H8A H 0.1613 0.9092 -0.0406 0.043 Uiso 1 1 calc R
C9 C 0.2674(3) 0.8882(3) 0.1083(5) 0.0312(11) Uani 1 1 d .
C10 C 0.3293(4) 0.9293(3) 0.2077(6) 0.0427(12) Uani 1 1 d .
H10A H 0.3752 0.8984 0.2609 0.051 Uiso 1 1 calc R
C11 C 0.3213(4) 1.0151(3) 0.2254(6) 0.0410(12) Uani 1 1 d .
H11A H 0.3641 1.0428 0.2908 0.049 Uiso 1 1 calc R
C12 C 0.2755(3) 0.7916(3) 0.0772(5) 0.0345(12) Uani 1 1 d .
N1 N -0.1456(3) 1.2836(3) 0.6342(4) 0.0312(10) Uani 1 1 d .
N2 N -0.0370(3) 1.2682(4) 0.8324(5) 0.0517(15) Uani 1 1 d .
H2B H -0.0799 1.2770 0.9018 0.062 Uiso 1 1 calc R
H2C H 0.0192 1.2589 0.8626 0.062 Uiso 1 1 calc R
N3 N 0.2570(3) 1.0631(2) 0.1565(4) 0.0321(8) Uani 1 1 d .
N4 N 0.1322(3) 1.0712(3) -0.0166(5) 0.0632(15) Uani 1 1 d .
H4B H 0.1294 1.1259 0.0007 0.076 Uiso 1 1 calc R
H4C H 0.0934 1.0473 -0.0806 0.076 Uiso 1 1 calc R

loop_
_atom_site_aniso_label
_atom_site_aniso_U_11
_atom_site_aniso_U_22
_atom_site_aniso_U_33
_atom_site_aniso_U_23
_atom_site_aniso_U_13
_atom_site_aniso_U_12
Zn1 0.0201(2) 0.0364(3) 0.0257(3) -0.00241(19) -0.0011(3) 0.0017(4)
O1 0.066(3) 0.161(6) 0.0161(18) -0.022(3) 0.0096(18) 0.036(3)
O2 0.026(2) 0.088(3) 0.0374(19) -0.015(2) 0.0065(16) 0.011(2)
O3 0.030(2) 0.057(2) 0.0456(18) -0.0207(18) -0.0123(14) 0.0032(17)
O4 0.040(2) 0.049(2) 0.0502(19) 0.0015(18) -0.0121(17) 0.0033(19)
C1 0.023(3) 0.048(3) 0.037(3) -0.012(3) 0.007(2) -0.007(3)
C2 0.017(2) 0.046(4) 0.024(2) -0.008(3) 0.0029(19) 0.005(2)
C3 0.022(3) 0.055(4) 0.039(3) 0.006(3) -0.002(2) 0.000(3)
C4 0.024(2) 0.082(4) 0.029(2) -0.005(3) 0.001(2) 0.004(3)
C5 0.023(2) 0.084(4) 0.027(2) -0.013(3) -0.0003(19) 0.002(3)
C6 0.025(3) 0.063(4) 0.026(3) -0.005(3) 0.000(2) 0.008(3)
C7 0.045(3) 0.035(3) 0.033(3) -0.006(2) -0.007(2) -0.003(2)
C8 0.028(2) 0.050(3) 0.029(2) 0.001(2) -0.008(2) -0.007(2)
C9 0.025(3) 0.043(2) 0.026(2) -0.0027(19) -0.0011(19) 0.003(2)
C10 0.038(3) 0.050(3) 0.041(3) -0.009(3) -0.017(2) 0.011(3)
C11 0.040(3) 0.034(3) 0.049(3) -0.002(2) -0.015(3) 0.004(2)
C12 0.026(3) 0.042(3) 0.035(2) 0.000(2) 0.008(2) -0.003(2)
N1 0.020(2) 0.052(3) 0.0213(18) 0.0026(19) -0.0041(16) -0.003(2)
N2 0.016(2) 0.103(4) 0.036(2) 0.007(3) -0.0107(17) 0.004(3)
N3 0.0239(18) 0.0380(18) 0.0345(17) -0.0030(15) -0.007(2) -0.007(2)
N4 0.059(3) 0.055(3) 0.076(4) -0.016(3) -0.046(3) 0.002(3)

loop_
_atom_type_symbol
_atom_type_description
_atom_type_scat_dispersion_real
_atom_type_scat_dispersion_imag
_atom_type_scat_source
C C 0.0033 0.0016 'International Tables Vol C Tables 4.2.6.8 and 6.1.1.4'
H H 0.0000 0.0000 'International Tables Vol C Tables 4.2.6.8 and 6.1.1.4'
N N 0.0061 0.0033 'International Tables Vol C Tables 4.2.6.8 and 6.1.1.4'
O O 0.0106 0.0060 'International Tables Vol C Tables 4.2.6.8 and 6.1.1.4'
Zn Zn 0.2839 1.4301 'International Tables Vol C Tables 4.2.6.8 and 6.1.1.4'

loop_
_geom_angle_atom_site_label_1
_geom_angle_atom_site_label_2
_geom_angle_atom_site_label_3
_geom_angle
_geom_angle_site_symmetry_1
_geom_angle_site_symmetry_3
O3 Zn1 O2 119.11(17) 3 .
O3 Zn1 N1 101.97(15) 3 4_576
O2 Zn1 N1 101.07(13) . 4_576
O3 Zn1 N3 113.83(15) 3 .
O2 Zn1 N3 111.06(19) . .
N1 Zn1 N3 107.88(18) 4_576 .
C6 O2 Zn1 123.6(3) . .
C12 O3 Zn1 129.6(3) . 3_545
N1 C1 N2 119.6(5) . .
N1 C1 C2 120.1(4) . .
N2 C1 C2 120.3(5) . .
C3 C2 C1 120.9(4) . .
C3 C2 H2A 119.5 . .
C1 C2 H2A 119.5 . .
C2 C3 C4 118.6(4) . .
C2 C3 C6 120.1(4) . .
C4 C3 C6 121.3(4) . .
C5 C4 C3 119.1(4) . .
C5 C4 H4A 120.5 . .
C3 C4 H4A 120.5 . .
N1 C5 C4 122.1(4) . .
N1 C5 H5A 118.9 . .
C4 C5 H5A 118.9 . .
O2 C6 O1 125.3(5) . .
O2 C6 C3 116.4(5) . .
O1 C6 C3 118.3(5) . .
N3 C7 N4 119.2(4) . .
N3 C7 C8 119.5(5) . .
N4 C7 C8 121.3(5) . .
C7 C8 C9 120.2(5) . .
C7 C8 H8A 119.9 . .
C9 C8 H8A 119.9 . .
C10 C9 C8 119.3(5) . .
C10 C9 C12 120.6(4) . .
C8 C9 C12 120.1(4) . .
C11 C10 C9 118.0(5) . .
C11 C10 H10A 121.0 . .
C9 C10 H10A 121.0 . .
N3 C11 C10 124.6(5) . .
N3 C11 H11A 117.7 . .
C10 C11 H11A 117.7 . .
O4 C12 O3 126.2(5) . .
O4 C12 C9 121.1(4) . .
O3 C12 C9 112.7(4) . .
C1 N1 C5 119.1(4) . .
C1 N1 Zn1 123.5(3) . 4_476
C5 N1 Zn1 117.4(3) . 4_476
C1 N2 H2B 120.0 . .
C1 N2 H2C 120.0 . .
H2B N2 H2C 120.0 . .
C11 N3 C7 118.5(4) . .
C11 N3 Zn1 118.6(3) . .
C7 N3 Zn1 122.9(3) . .
C7 N4 H4B 120.0 . .
C7 N4 H4C 120.0 . .
H4B N4 H4C 120.0 . .

loop_
_geom_bond_atom_site_label_1
_geom_bond_atom_site_label_2
_geom_bond_distance
_geom_bond_site_symmetry_2
Zn1 O3 1.923(3) 3
Zn1 O2 1.926(3) .
Zn1 N1 2.025(4) 4_576
Zn1 N3 2.020(3) .
O1 C6 1.258(7) .
O2 C6 1.237(6) .
O3 C12 1.299(5) .
O3 Zn1 1.923(3) 3_545
O4 C12 1.200(5) .
C1 N1 1.345(6) .
C1 N2 1.315(7) .
C1 C2 1.414(7) .
C2 C3 1.360(6) .
C2 H2A 0.9300 .
C3 C4 1.401(7) .
C3 C6 1.487(7) .
C4 C5 1.379(7) .
C4 H4A 0.9300 .
C5 N1 1.368(5) .
C5 H5A 0.9300 .
C7 N3 1.367(6) .
C7 N4 1.318(7) .
C7 C8 1.382(7) .
C8 C9 1.368(6) .
C8 H8A 0.9300 .
C9 C10 1.378(6) .
C9 C12 1.521(6) .
C10 C11 1.342(7) .
C10 H10A 0.9300 .
C11 N3 1.321(6) .
C11 H11A 0.9300 .
N1 Zn1 2.025(4) 4_476
N2 H2B 0.8600 .
N2 H2C 0.8600 .
N4 H4B 0.8600 .
N4 H4C 0.8600 .
